data_4106660
loop_
_publ_author_name
'Long He'
'Xiao-Hua Chen'
'De-Nan Wang'
'Shi-Wei Luo'
'Wen-Quan Zhang'
'Jie Yu'
'Lei Ren'
'Liu-Zhu Gong'

_publ_section_title
;
 Binaphthol-Derived Bisphosphoric Acids Serve as Efficient Organocatalysts
 for Highly Enantioselective 1,3-Dipolar Cycloaddition of Azomethine
 Ylides to Electron-Deficient Olefins
;
_journal_name_full 'Journal of the American Chemical Society'
_journal_page_first 13504
_journal_page_last 13518
_journal_paper_doi 10.1021/ja204218h
_journal_volume 133
_journal_year 2011
_chemical_absolute_configuration ad
_chemical_formula_moiety 'C20 H24 Cl N O8'
_chemical_formula_sum 'C20 H24 Cl N O8'
_chemical_formula_weight 441.85
_chemical_name_systematic
;
 ?
;
_space_group_IT_number 4
_symmetry_cell_setting monoclinic
_symmetry_space_group_name_Hall 'P 2yb'
_symmetry_space_group_name_H-M 'P 1 21 1'
_atom_sites_solution_hydrogens geom
_atom_sites_solution_primary direct
_atom_sites_solution_secondary difmap
_audit_creation_method SHELXL-97
_cell_angle_alpha 90.00
_cell_angle_beta 100.095(13)
_cell_angle_gamma 90.00
_cell_formula_units_Z 2
_cell_length_a 11.3360(15)
_cell_length_b 6.2113(7)
_cell_length_c 15.8921(19)
_cell_measurement_reflns_used 3215
_cell_measurement_temperature 291(2)
_cell_measurement_theta_max 67.8759
_cell_measurement_theta_min 2.8232
_cell_volume 1101.7(2)
_computing_cell_refinement 'CrysAlisPro (Oxford Diffraction Ltd.)'
_computing_data_collection 'CrysAlisPro (Oxford Diffraction Ltd.)'
_computing_data_reduction 'CrysAlisPro (Oxford Diffraction Ltd.)'
_computing_molecular_graphics 'Ortep-3 (L. J. Farrugia, 2001)'
_computing_publication_material SHELXL-97
_computing_structure_refinement 'SHELXL-97 (Sheldrick, 1997)'
_computing_structure_solution 'SHELXS-97 (Sheldrick, 1997)'
_diffrn_ambient_temperature 291(2)
_diffrn_detector_area_resol_mean 15.9149
_diffrn_measured_fraction_theta_full 0.968
_diffrn_measured_fraction_theta_max 0.968
_diffrn_measurement_device_type 'Gemini S Ultra, Oxford Diffraction'
_diffrn_measurement_method '\w scans'
_diffrn_radiation_monochromator mirror
_diffrn_radiation_source 'Enhance Ultra (Cu) X-ray Source'
_diffrn_radiation_type CuK\a
_diffrn_radiation_wavelength 1.54184
_diffrn_reflns_av_R_equivalents 0.0223
_diffrn_reflns_av_sigmaI/netI 0.0343
_diffrn_reflns_limit_h_max 13
_diffrn_reflns_limit_h_min -13
_diffrn_reflns_limit_k_max 7
_diffrn_reflns_limit_k_min -7
_diffrn_reflns_limit_l_max 17
_diffrn_reflns_limit_l_min -18
_diffrn_reflns_number 6776
_diffrn_reflns_theta_full 68.08
_diffrn_reflns_theta_max 68.08
_diffrn_reflns_theta_min 2.82
_diffrn_standards_decay_% none
_exptl_absorpt_coefficient_mu 1.935
_exptl_absorpt_correction_T_max 0.6982
_exptl_absorpt_correction_T_min 0.5944
_exptl_absorpt_correction_type multi-scan
_exptl_absorpt_process_details
;
CrysAlisPro, Oxford Diffraction Ltd.,
Version 1.171.33.52 (release 06-11-2009 CrysAlis171 .NET)
(compiled Nov  6 2009,16:24:50)
empirical absorption correction using spherical harmonics,
 implemented in SCALE3 ABSPACK scaling algorithm.
;
_exptl_crystal_colour colourless
_exptl_crystal_density_diffrn 1.332
_exptl_crystal_description block
_exptl_crystal_F_000 464
_exptl_crystal_size_max 0.30
_exptl_crystal_size_mid 0.20
_exptl_crystal_size_min 0.20
_refine_diff_density_max 0.249
_refine_diff_density_min -0.257
_refine_diff_density_rms 0.055
_refine_ls_abs_structure_details 'Flack H D (1983), Acta Cryst. A39, 876-881'
_refine_ls_abs_structure_Flack 0.03(3)
_refine_ls_extinction_coef 0.0037(5)
_refine_ls_extinction_expression Fc^*^=kFc[1+0.001xFc^2^\l^3^/sin(2\q)]^-1/4^
_refine_ls_extinction_method SHELXL
_refine_ls_goodness_of_fit_ref 1.072
_refine_ls_hydrogen_treatment mixed
_refine_ls_matrix_type full
_refine_ls_number_parameters 280
_refine_ls_number_reflns 3502
_refine_ls_number_restraints 2
_refine_ls_restrained_S_all 1.072
_refine_ls_R_factor_all 0.0718
_refine_ls_R_factor_gt 0.0386
_refine_ls_shift/su_max 0.000
_refine_ls_shift/su_mean 0.000
_refine_ls_structure_factor_coef Fsqd
_refine_ls_weighting_details 'calc w=1/[\s^2^(Fo^2^)+(0.0443P)^2^+0.5314P] where P=(Fo^2^+2Fc^2^)/3'
_refine_ls_weighting_scheme calc
_refine_ls_wR_factor_gt 0.0888
_refine_ls_wR_factor_ref 0.1264
_reflns_number_gt 2385
_reflns_number_total 3502
_reflns_threshold_expression >2sigma(I)
_cod_data_source_file ja204218h_si_002.cif
_cod_data_source_block 091127
_cod_original_sg_symbol_H-M 'P 21'
_cod_database_code 4106660

loop_
_symmetry_equiv_pos_as_xyz
'x, y, z'
'-x, y+1/2, -z'

loop_
_atom_site_label
_atom_site_type_symbol
_atom_site_fract_x
_atom_site_fract_y
_atom_site_fract_z
_atom_site_U_iso_or_equiv
_atom_site_adp_type
_atom_site_occupancy
_atom_site_symmetry_multiplicity
_atom_site_calc_flag
_atom_site_refinement_flags
Cl1 Cl 1.18184(12) 0.6916(3) 0.05478(11) 0.1097(5) Uani 1 1 d .
O8 O 0.4675(2) 0.5087(5) 0.10535(16) 0.0573(7) Uani 1 1 d .
O4 O 0.6379(3) 0.2513(5) 0.37376(18) 0.0704(9) Uani 1 1 d .
O7 O 0.6240(3) 0.2927(5) 0.15250(17) 0.0649(8) Uani 1 1 d .
O6 O 0.4240(2) 0.5259(6) 0.28144(19) 0.0695(8) Uani 1 1 d U
N1 N 0.6491(3) 0.8048(6) 0.1866(2) 0.0547(9) Uani 1 1 d .
O3 O 0.6368(3) 0.5685(5) 0.4385(2) 0.0862(11) Uani 1 1 d .
O5 O 0.4487(3) 0.8793(6) 0.2605(2) 0.0817(10) Uani 1 1 d .
C9 C 0.6989(3) 0.5504(6) 0.3015(2) 0.0499(9) Uani 1 1 d .
H9 H 0.7471 0.4399 0.2795 0.060 Uiso 1 1 calc R
O1 O 0.9501(3) 0.5339(7) 0.3663(2) 0.0960(12) Uani 1 1 d .
O2 O 0.9546(3) 0.8857(7) 0.3976(2) 0.0968(12) Uani 1 1 d .
C18 C 0.5653(3) 0.4497(7) 0.1596(2) 0.0535(10) Uani 1 1 d .
C8 C 0.7745(3) 0.7537(6) 0.3225(2) 0.0561(10) Uani 1 1 d .
H8 H 0.7371 0.8437 0.3612 0.067 Uiso 1 1 calc R
C15 C 0.4826(3) 0.6956(9) 0.2588(2) 0.0584(10) Uani 1 1 d U
C10 C 0.5968(3) 0.6262(6) 0.2279(2) 0.0491(10) Uani 1 1 d .
C6 C 0.9731(4) 0.5935(8) 0.1045(3) 0.0715(13) Uani 1 1 d .
H6 H 0.9777 0.4636 0.0762 0.086 Uiso 1 1 calc R
C13 C 0.6545(4) 0.4643(7) 0.3791(3) 0.0575(11) Uani 1 1 d .
C11 C 0.9022(4) 0.7048(10) 0.3649(3) 0.0702(13) Uani 1 1 d .
C4 C 0.8690(4) 0.8254(7) 0.1886(2) 0.0570(10) Uani 1 1 d .
C7 C 0.7665(3) 0.8731(7) 0.2356(2) 0.0551(10) Uani 1 1 d .
H7 H 0.7641 1.0285 0.2459 0.066 Uiso 1 1 calc R
C19 C 0.4264(4) 0.3659(7) 0.0334(2) 0.0650(12) Uani 1 1 d .
H19A H 0.4949 0.3066 0.0125 0.078 Uiso 1 1 calc R
H19B H 0.3789 0.4470 -0.0127 0.078 Uiso 1 1 calc R
C1 C 1.0611(4) 0.7432(9) 0.1065(3) 0.0743(14) Uani 1 1 d .
C2 C 1.0560(5) 0.9349(10) 0.1487(4) 0.0912(17) Uani 1 1 d .
H2 H 1.1160 1.0375 0.1497 0.109 Uiso 1 1 calc R
C5 C 0.8770(4) 0.6344(8) 0.1447(3) 0.0655(12) Uani 1 1 d .
H5 H 0.8165 0.5323 0.1422 0.079 Uiso 1 1 calc R
C14 C 0.5849(5) 0.1522(9) 0.4414(3) 0.0950(18) Uani 1 1 d .
H14A H 0.6427 0.1501 0.4934 0.142 Uiso 1 1 calc R
H14B H 0.5610 0.0076 0.4254 0.142 Uiso 1 1 calc R
H14C H 0.5161 0.2338 0.4501 0.142 Uiso 1 1 calc R
C3 C 0.9598(4) 0.9730(8) 0.1898(3) 0.0773(14) Uani 1 1 d .
H3 H 0.9566 1.1020 0.2191 0.093 Uiso 1 1 calc R
C16 C 0.3073(4) 0.5647(10) 0.3051(4) 0.0915(17) Uani 1 1 d .
H16A H 0.3167 0.6474 0.3576 0.110 Uiso 1 1 calc R
H16B H 0.2570 0.6460 0.2605 0.110 Uiso 1 1 calc R
C20 C 0.3522(4) 0.1858(9) 0.0598(3) 0.0837(14) Uani 1 1 d .
H20B H 0.4008 0.0997 0.1027 0.126 Uiso 1 1 calc R
H20C H 0.3223 0.0978 0.0111 0.126 Uiso 1 1 calc R
H20A H 0.2861 0.2447 0.0826 0.126 Uiso 1 1 calc R
C12 C 1.0816(4) 0.8703(14) 0.4336(4) 0.134(3) Uani 1 1 d .
H12A H 1.0928 0.7694 0.4801 0.201 Uiso 1 1 calc R
H12C H 1.1109 1.0091 0.4541 0.201 Uiso 1 1 calc R
H12B H 1.1249 0.8222 0.3903 0.201 Uiso 1 1 calc R
C17 C 0.2518(6) 0.3578(14) 0.3168(6) 0.153(3) Uani 1 1 d .
H17B H 0.2519 0.2699 0.2671 0.230 Uiso 1 1 calc R
H17C H 0.1708 0.3804 0.3250 0.230 Uiso 1 1 calc R
H17A H 0.2962 0.2869 0.3661 0.230 Uiso 1 1 calc R
H1 H 0.596(5) 0.908(9) 0.178(3) 0.094(19) Uiso 1 1 d .

loop_
_atom_site_aniso_label
_atom_site_aniso_U_11
_atom_site_aniso_U_22
_atom_site_aniso_U_33
_atom_site_aniso_U_23
_atom_site_aniso_U_13
_atom_site_aniso_U_12
Cl1 0.0799(8) 0.1143(11) 0.1465(13) 0.0194(11) 0.0519(8) 0.0156(9)
O8 0.0578(16) 0.0596(18) 0.0517(15) -0.0048(13) 0.0018(13) 0.0075(14)
O4 0.097(2) 0.058(2) 0.0630(18) 0.0067(14) 0.0299(16) 0.0012(16)
O7 0.0657(18) 0.0600(19) 0.0663(18) -0.0082(15) 0.0045(14) 0.0115(15)
O6 0.0577(17) 0.083(2) 0.0717(19) 0.0000(17) 0.0224(14) 0.0006(15)
N1 0.052(2) 0.051(2) 0.059(2) 0.0056(17) 0.0029(16) 0.0002(18)
O3 0.134(3) 0.073(2) 0.0591(18) -0.0128(17) 0.0373(19) -0.008(2)
O5 0.076(2) 0.075(2) 0.096(2) -0.010(2) 0.0205(18) 0.0237(18)
C9 0.058(2) 0.046(2) 0.046(2) 0.0021(17) 0.0069(18) 0.0086(19)
O1 0.071(2) 0.107(3) 0.103(3) 0.016(2) -0.005(2) 0.017(2)
O2 0.073(2) 0.129(3) 0.085(2) -0.035(2) 0.0044(19) -0.023(2)
C18 0.048(2) 0.066(3) 0.048(2) 0.001(2) 0.0106(19) 0.004(2)
C8 0.058(2) 0.056(3) 0.053(2) -0.0076(19) 0.0072(18) 0.001(2)
C15 0.054(2) 0.072(3) 0.049(2) 0.001(2) 0.0079(18) 0.008(2)
C10 0.049(2) 0.054(3) 0.044(2) 0.0015(18) 0.0061(17) 0.0073(17)
C6 0.064(3) 0.077(4) 0.074(3) -0.003(3) 0.016(2) 0.006(2)
C13 0.068(3) 0.053(3) 0.051(2) 0.005(2) 0.009(2) 0.003(2)
C11 0.059(3) 0.098(4) 0.052(2) 0.002(3) 0.007(2) -0.003(3)
C4 0.056(2) 0.061(3) 0.052(2) 0.001(2) 0.0058(19) 0.000(2)
C7 0.058(2) 0.049(2) 0.057(2) 0.000(2) 0.0065(19) -0.001(2)
C19 0.073(3) 0.070(3) 0.050(2) -0.011(2) 0.003(2) -0.007(2)
C1 0.055(3) 0.093(4) 0.078(3) 0.015(3) 0.020(2) 0.009(3)
C2 0.072(3) 0.092(4) 0.115(4) -0.004(3) 0.029(3) -0.020(3)
C5 0.060(3) 0.071(3) 0.067(3) -0.007(2) 0.015(2) -0.007(2)
C14 0.140(5) 0.074(4) 0.081(3) 0.009(3) 0.049(3) -0.012(3)
C3 0.076(3) 0.072(3) 0.087(3) -0.005(3) 0.022(3) -0.013(3)
C16 0.063(3) 0.132(5) 0.085(3) 0.001(4) 0.029(3) 0.006(3)
C20 0.085(3) 0.073(3) 0.089(3) -0.004(3) 0.004(3) -0.020(3)
C12 0.059(3) 0.229(9) 0.107(4) -0.035(5) -0.005(3) -0.038(4)
C17 0.102(5) 0.148(7) 0.230(9) -0.018(7) 0.085(6) -0.043(5)

loop_
_atom_type_symbol
_atom_type_description
_atom_type_scat_dispersion_real
_atom_type_scat_dispersion_imag
_atom_type_scat_source
C C 0.0181 0.0091 'International Tables Vol C Tables 4.2.6.8 and 6.1.1.4'
H H 0.0000 0.0000 'International Tables Vol C Tables 4.2.6.8 and 6.1.1.4'
N N 0.0311 0.0180 'International Tables Vol C Tables 4.2.6.8 and 6.1.1.4'
O O 0.0492 0.0322 'International Tables Vol C Tables 4.2.6.8 and 6.1.1.4'
Cl Cl 0.3639 0.7018 'International Tables Vol C Tables 4.2.6.8 and 6.1.1.4'

loop_
_geom_angle_atom_site_label_1
_geom_angle_atom_site_label_2
_geom_angle_atom_site_label_3
_geom_angle
C18 O8 C19 117.1(3)
C13 O4 C14 116.2(3)
C15 O6 C16 117.3(4)
C10 N1 C7 112.2(3)
C10 N1 H1 107(4)
C7 N1 H1 114(3)
C13 C9 C8 111.6(3)
C13 C9 C10 114.1(3)
C8 C9 C10 103.2(3)
C13 C9 H9 109.3
C8 C9 H9 109.3
C10 C9 H9 109.3
C11 O2 C12 116.1(5)
O7 C18 O8 125.3(4)
O7 C18 C10 125.6(3)
O8 C18 C10 108.9(3)
C11 C8 C9 112.7(4)
C11 C8 C7 113.1(3)
C9 C8 C7 104.8(3)
C11 C8 H8 108.7
C9 C8 H8 108.7
C7 C8 H8 108.7
O5 C15 O6 124.6(4)
O5 C15 C10 124.5(4)
O6 C15 C10 110.8(4)
N1 C10 C15 111.3(3)
N1 C10 C18 106.5(3)
C15 C10 C18 108.9(3)
N1 C10 C9 104.9(3)
C15 C10 C9 113.7(3)
C18 C10 C9 111.2(3)
C1 C6 C5 120.0(5)
C1 C6 H6 120.0
C5 C6 H6 120.0
O3 C13 O4 123.2(4)
O3 C13 C9 125.6(4)
O4 C13 C9 111.2(4)
O1 C11 O2 124.9(4)
O1 C11 C8 125.7(5)
O2 C11 C8 109.3(5)
C3 C4 C5 117.5(4)
C3 C4 C7 119.9(4)
C5 C4 C7 122.6(4)
N1 C7 C4 112.4(3)
N1 C7 C8 103.7(3)
C4 C7 C8 114.4(3)
N1 C7 H7 108.7
C4 C7 H7 108.7
C8 C7 H7 108.7
O8 C19 C20 110.6(3)
O8 C19 H19A 109.5
C20 C19 H19A 109.5
O8 C19 H19B 109.5
C20 C19 H19B 109.5
H19A C19 H19B 108.1
C6 C1 C2 120.7(4)
C6 C1 Cl1 119.8(4)
C2 C1 Cl1 119.6(4)
C1 C2 C3 118.9(5)
C1 C2 H2 120.6
C3 C2 H2 120.6
C6 C5 C4 121.2(4)
C6 C5 H5 119.4
C4 C5 H5 119.4
O4 C14 H14A 109.5
O4 C14 H14B 109.5
H14A C14 H14B 109.5
O4 C14 H14C 109.5
H14A C14 H14C 109.5
H14B C14 H14C 109.5
C4 C3 C2 121.9(5)
C4 C3 H3 119.1
C2 C3 H3 119.1
C17 C16 O6 108.6(5)
C17 C16 H16A 110.0
O6 C16 H16A 110.0
C17 C16 H16B 110.0
O6 C16 H16B 110.0
H16A C16 H16B 108.3
C19 C20 H20B 109.5
C19 C20 H20C 109.5
H20B C20 H20C 109.5
C19 C20 H20A 109.5
H20B C20 H20A 109.5
H20C C20 H20A 109.5
O2 C12 H12A 109.5
O2 C12 H12C 109.5
H12A C12 H12C 109.5
O2 C12 H12B 109.5
H12A C12 H12B 109.5
H12C C12 H12B 109.5
C16 C17 H17B 109.5
C16 C17 H17C 109.5
H17B C17 H17C 109.5
C16 C17 H17A 109.5
H17B C17 H17A 109.5
H17C C17 H17A 109.5

loop_
_geom_bond_atom_site_label_1
_geom_bond_atom_site_label_2
_geom_bond_distance
Cl1 C1 1.745(5)
O8 C18 1.331(4)
O8 C19 1.458(5)
O4 C13 1.337(5)
O4 C14 1.457(5)
O7 C18 1.197(5)
O6 C15 1.329(5)
O6 C16 1.457(5)
N1 C10 1.467(5)
N1 C7 1.481(5)
N1 H1 0.88(5)
O3 C13 1.190(5)
O5 C15 1.206(6)
C9 C13 1.510(5)
C9 C8 1.530(5)
C9 C10 1.566(5)
C9 H9 0.9800
O1 C11 1.191(6)
O2 C11 1.333(6)
O2 C12 1.457(6)
C18 C10 1.541(5)
C8 C11 1.516(6)
C8 C7 1.556(5)
C8 H8 0.9800
C15 C10 1.525(5)
C6 C1 1.360(6)
C6 C5 1.379(6)
C6 H6 0.9300
C4 C3 1.377(6)
C4 C5 1.388(6)
C4 C7 1.516(5)
C7 H7 0.9800
C19 C20 1.503(6)
C19 H19A 0.9700
C19 H19B 0.9700
C1 C2 1.373(7)
C2 C3 1.386(7)
C2 H2 0.9300
C5 H5 0.9300
C14 H14A 0.9600
C14 H14B 0.9600
C14 H14C 0.9600
C3 H3 0.9300
C16 C17 1.457(9)
C16 H16A 0.9700
C16 H16B 0.9700
C20 H20B 0.9600
C20 H20C 0.9600
C20 H20A 0.9600
C12 H12A 0.9600
C12 H12C 0.9600
C12 H12B 0.9600
C17 H17B 0.9600
C17 H17C 0.9600
C17 H17A 0.9600

loop_
_geom_hbond_atom_site_label_D
_geom_hbond_atom_site_label_H
_geom_hbond_atom_site_label_A
_geom_hbond_distance_DH
_geom_hbond_distance_HA
_geom_hbond_distance_DA
_geom_hbond_angle_DHA
_geom_hbond_site_symmetry_A
N1 H1 O7 0.87(6) 2.45(6) 3.083(5) 129(5) 1_565
C7 H7 O7 0.98 2.57 3.225(5) 124.4(2) 1_565

loop_
_geom_torsion_atom_site_label_1
_geom_torsion_atom_site_label_2
_geom_torsion_atom_site_label_3
_geom_torsion_atom_site_label_4
_geom_torsion
C19 O8 C18 O7 2.5(6)
C19 O8 C18 C10 177.3(3)
C13 C9 C8 C11 80.1(4)
C10 C9 C8 C11 -157.0(3)
C13 C9 C8 C7 -156.5(3)
C10 C9 C8 C7 -33.6(4)
C16 O6 C15 O5 3.8(6)
C16 O6 C15 C10 -174.6(3)
C7 N1 C10 C15 113.8(4)
C7 N1 C10 C18 -127.7(3)
C7 N1 C10 C9 -9.7(4)
O5 C15 C10 N1 -10.0(6)
O6 C15 C10 N1 168.3(3)
O5 C15 C10 C18 -127.1(4)
O6 C15 C10 C18 51.2(4)
O5 C15 C10 C9 108.3(5)
O6 C15 C10 C9 -73.4(4)
O7 C18 C10 N1 99.8(4)
O8 C18 C10 N1 -75.0(4)
O7 C18 C10 C15 -140.1(4)
O8 C18 C10 C15 45.1(4)
O7 C18 C10 C9 -14.0(5)
O8 C18 C10 C9 171.2(3)
C13 C9 C10 N1 148.0(3)
C8 C9 C10 N1 26.7(4)
C13 C9 C10 C15 26.1(5)
C8 C9 C10 C15 -95.1(4)
C13 C9 C10 C18 -97.2(4)
C8 C9 C10 C18 141.5(3)
C14 O4 C13 O3 5.9(7)
C14 O4 C13 C9 -174.7(4)
C8 C9 C13 O3 27.5(6)
C10 C9 C13 O3 -89.0(5)
C8 C9 C13 O4 -151.9(3)
C10 C9 C13 O4 91.7(4)
C12 O2 C11 O1 3.2(7)
C12 O2 C11 C8 -174.4(4)
C9 C8 C11 O1 15.7(6)
C7 C8 C11 O1 -103.0(5)
C9 C8 C11 O2 -166.8(3)
C7 C8 C11 O2 74.5(4)
C10 N1 C7 C4 112.9(4)
C10 N1 C7 C8 -11.2(4)
C3 C4 C7 N1 139.5(4)
C5 C4 C7 N1 -41.7(5)
C3 C4 C7 C8 -102.6(5)
C5 C4 C7 C8 76.3(5)
C11 C8 C7 N1 151.2(4)
C9 C8 C7 N1 28.0(4)
C11 C8 C7 C4 28.4(5)
C9 C8 C7 C4 -94.8(4)
C18 O8 C19 C20 82.9(4)
C5 C6 C1 C2 0.6(7)
C5 C6 C1 Cl1 -179.5(3)
C6 C1 C2 C3 0.4(8)
Cl1 C1 C2 C3 -179.6(4)
C1 C6 C5 C4 -1.1(7)
C3 C4 C5 C6 0.7(7)
C7 C4 C5 C6 -178.2(4)
C5 C4 C3 C2 0.3(7)
C7 C4 C3 C2 179.2(4)
C1 C2 C3 C4 -0.8(8)
C15 O6 C16 C17 172.8(5)
